data_1528664
loop_
_publ_author_name
'dos Santos-Garcia, A.J.'
'Aguirre, M.H.'
'Moran, E.'
'Saez-Puche, R.'
'Alario-Franco, M.A.'

_publ_section_title
;
 A novel ferrimagnetic irido-cuprate: Ir Sr2 Gd Cu2 O8
;
_journal_name_full 'Journal of Solid State Chemistry'
_journal_page_first 1296
_journal_page_last 1302
_journal_volume 179
_journal_year 2006
_chemical_formula_sum 'Cu2 Gd Ir O8 Sr2'
_chemical_name_systematic 'Ir Sr2 Gd Cu2 O8'
_space_group_IT_number 123
_symmetry_space_group_name_Hall '-P 4 2'
_symmetry_space_group_name_H-M 'P 4/m m m'
_cell_angle_alpha 90
_cell_angle_beta 90
_cell_angle_gamma 90
_cell_formula_units_Z 1
_cell_length_a 3.846
_cell_length_b 3.846
_cell_length_c 11.5301
_cell_volume 170.550
_citation_journal_id_ASTM JSSCBI
_cod_data_source_file dosSantos-Garcia_JSSCBI_2006_945.cif
_cod_data_source_block Cu2Gd1Ir1O8Sr2
_cod_original_cell_volume 170.55
_cod_original_formula_sum 'Cu2 Gd1 Ir1 O8 Sr2'
_cod_database_code 1528664

loop_
_symmetry_equiv_pos_as_xyz
x,y,z
-y,x,z
-x,-y,z
y,-x,z
x,-y,-z
y,x,-z
-x,y,-z
-y,-x,-z
-x,-y,-z
y,-x,-z
x,y,-z
-y,x,-z
-x,y,z
-y,-x,z
x,-y,z
y,x,z

loop_
_atom_site_label
_atom_site_type_symbol
_atom_site_fract_x
_atom_site_fract_y
_atom_site_fract_z
_atom_site_occupancy
_atom_site_U_iso_or_equiv
Ir1 Ir+4 0 0 0.5 1 0.0
O2 O-2 0 0.5 0.139 1 0.0
Gd1 Gd+3 0.5 0.5 0 1 0.0
Sr1 Sr+2 0.5 0.5 0.3094 1 0.0
Cu1 Cu+2 0 0 0.1466 1 0.0
O3 O-2 0.13 0.5 0.5 0.5 0.0
O1 O-2 0.07 0 0.345 0.25 0.0
